data_9007967
loop_
_publ_author_name
'Gobbels, D.'
'Wickleder, M. S.'

_publ_section_title
;
 Redetermination of mercury(II) hydroxide chlorate(V)
;
_journal_name_full 'Acta Crystallographica, Section E'
_journal_page_first i40
_journal_page_last i41
_journal_paper_doi 10.1107/S1600536804002648
_journal_volume 60
_journal_year 2004
_chemical_formula_structural Hg(ClO3)(OH)
_chemical_formula_sum 'Cl H Hg O4'
_space_group_IT_number 57
_symmetry_space_group_name_Hall '-P 2c 2b'
_symmetry_space_group_name_H-M 'P b c m'
_cell_angle_alpha 90
_cell_angle_beta 90
_cell_angle_gamma 90
_cell_length_a 4.6375
_cell_length_b 11.4064
_cell_length_c 7.1965
_cell_formula_units_Z 4
_cell_volume 380.675
_exptl_crystal_density_diffrn 5.253
_cod_original_formula_sum 'Hg Cl O4 H'
_cod_database_code 9007967

loop_
_symmetry_equiv_pos_as_xyz
x,y,z
x,1/2-y,1/2+z
-x,1/2+y,1/2-z
-x,1/2+y,z
x,1/2-y,-z
x,y,1/2-z
-x,-y,1/2+z
-x,-y,-z

loop_
_atom_site_aniso_label
_atom_site_aniso_U_11
_atom_site_aniso_U_22
_atom_site_aniso_U_33
_atom_site_aniso_U_12
_atom_site_aniso_U_13
_atom_site_aniso_U_23
Hg 0.01271 0.01731 0.00967 0.00000 0.00000 -0.00004
Cl1 0.01100 0.01510 0.01460 -0.00240 0.00000 0.00000
O11 0.01430 0.02000 0.02700 0.00500 0.00000 0.00000
O12 0.01630 0.02940 0.02240 0.00290 0.00110 -0.00960
O1 0.01800 0.01400 0.00840 -0.00370 0.00000 0.00000

loop_
_atom_site_label
_atom_site_fract_x
_atom_site_fract_y
_atom_site_fract_z
_atom_site_U_iso_or_equiv
Hg 0.56532 0.25000 0.00000 0.01323
Cl1 0.99680 0.43891 0.25000 0.01360
O11 0.67400 0.44610 0.25000 0.02040
O12 0.06920 0.36820 0.08310 0.02270
O1 0.57360 0.16380 0.25000 0.01350
H 0.46400 0.09700 0.25000 0.01000

_cod_duplicate_entry 2203316
